data_1542552
loop_
_publ_author_name
'Deliomeroglu, Murat K.'
'Lynch, Vincent M.'
'Sessler, Jonathan L.'

_publ_section_title
;
 Non-cyclic formylated dipyrromethanes as phosphate anion receptors
;
_journal_issue 6
_journal_name_full 'Chem. Sci.'
_journal_page_first 3843
_journal_paper_doi 10.1039/C6SC00015K
_journal_volume 7
_journal_year 2016
_chemical_formula_moiety 'C30 H26 N4 O4, 2 C16 H36 N 1+, H2 P2 O7 2-, 1/2 C H2 Cl2'
_chemical_formula_sum 'C62.5 H99 Cl N6 O11 P2'
_chemical_formula_weight 1207.86
_space_group_crystal_system monoclinic
_space_group_IT_number 14
_space_group_name_Hall '-P 2yn'
_space_group_name_H-M_alt 'P 1 21/n 1'
_symmetry_space_group_name_Hall '-P 2yn'
_symmetry_space_group_name_H-M 'P 1 21/n 1'
_atom_sites_solution_hydrogens geom
_audit_creation_method SHELXL-2014/7
_audit_update_record
;
2015-12-28 deposited with the CCDC.
2016-02-23 downloaded from the CCDC.
;
_cell_angle_alpha 90
_cell_angle_beta 95.4010(10)
_cell_angle_gamma 90
_cell_formula_units_Z 4
_cell_length_a 19.5077(3)
_cell_length_b 15.3419(3)
_cell_length_c 22.1726(3)
_cell_measurement_reflns_used 10978
_cell_measurement_temperature 100(2)
_cell_measurement_theta_max 74.1
_cell_measurement_theta_min 3.49
_cell_volume 6606.47(19)
_computing_cell_refinement 'CrysAlisPro V 1.171.37.31, Agilent Technologies'
_computing_data_collection 'CrysAlisPro V 1.171.37.31, Agilent Technologies'
_computing_data_reduction 'CrysAlisPro V 1.171.37.31, Agilent Technologies'
_computing_molecular_graphics 'XP SHELXTL/PC, Siemens Analytical'
_computing_publication_material 'XL SHELXTL/PC, Siemens Analytical'
_computing_structure_refinement 'Shelxl-2013, Sheldrick, G. M.'
_computing_structure_solution
;

SUPERFLIP.  Palatinus, L. and Chapuis, G., J. Appl. Cryst. 40, 786-790.
;
_diffrn_ambient_temperature 100(2)
_diffrn_measured_fraction_theta_full 0.998
_diffrn_measured_fraction_theta_max 0.971
_diffrn_measurement_device_type 'Agilent SuperNova with AtlasS2 CCD'
_diffrn_measurement_method \w-scans
_diffrn_radiation_type CuK\a
_diffrn_radiation_wavelength 1.54184
_diffrn_reflns_av_R_equivalents 0.0339
_diffrn_reflns_av_unetI/netI 0.0374
_diffrn_reflns_Laue_measured_fraction_full 0.998
_diffrn_reflns_Laue_measured_fraction_max 0.971
_diffrn_reflns_limit_h_max 24
_diffrn_reflns_limit_h_min -23
_diffrn_reflns_limit_k_max 18
_diffrn_reflns_limit_k_min -17
_diffrn_reflns_limit_l_max 27
_diffrn_reflns_limit_l_min -26
_diffrn_reflns_number 35854
_diffrn_reflns_point_group_measured_fraction_full 0.998
_diffrn_reflns_point_group_measured_fraction_max 0.971
_diffrn_reflns_theta_full 67.684
_diffrn_reflns_theta_max 74.239
_diffrn_reflns_theta_min 2.886
_diffrn_source 'microfocus sealed tube'
_exptl_absorpt_coefficient_mu 1.457
_exptl_absorpt_correction_T_max 1.00
_exptl_absorpt_correction_T_min 0.961
_exptl_absorpt_correction_type multi-scan
_exptl_absorpt_process_details
;
CrysAlisPro 1.171.38.27t (Agilent, 2015)
Empirical absorption correction using spherical harmonics,
 implemented in SCALE3 ABSPACK scaling algorithm.
;
_exptl_crystal_colour colorless
_exptl_crystal_density_diffrn 1.214
_exptl_crystal_description prisms
_exptl_crystal_F_000 2604
_exptl_crystal_recrystallization_method 'Re-crystallisation from solvent: Dichloromethane/n-pentane'
_exptl_crystal_size_max 0.160
_exptl_crystal_size_mid 0.110
_exptl_crystal_size_min 0.060
_refine_diff_density_max 1.034
_refine_diff_density_min -0.466
_refine_diff_density_rms 0.057
_refine_ls_extinction_method none
_refine_ls_goodness_of_fit_ref 1.029
_refine_ls_hydrogen_treatment constr
_refine_ls_matrix_type full
_refine_ls_number_parameters 761
_refine_ls_number_reflns 13076
_refine_ls_number_restraints 535
_refine_ls_restrained_S_all 1.030
_refine_ls_R_factor_all 0.0777
_refine_ls_R_factor_gt 0.0603
_refine_ls_shift/su_max 0.000
_refine_ls_shift/su_mean 0.000
_refine_ls_structure_factor_coef Fsqd
_refine_ls_weighting_details 'w=1/[\s^2^(Fo^2^)+(0.0827P)^2^+5.3705P] where P=(Fo^2^+2Fc^2^)/3'
_refine_ls_weighting_scheme calc
_refine_ls_wR_factor_gt 0.1574
_refine_ls_wR_factor_ref 0.1710
_reflns_Friedel_coverage 0.000
_reflns_number_gt 10231
_reflns_number_total 13076
_reflns_threshold_expression 'I > 2\s(I)'
_cod_data_source_file c6sc00015k2.cif
_cod_data_source_block shelx
_cod_depositor_comments 'Adding full bibliography for 1542550--1542554.cif.'
_cod_original_formula_sum 'C62.50 H99 Cl N6 O11 P2'
_cod_database_code 1542552
_shelx_shelxl_version_number 2014/7
_platon_squeeze_void_probe_radius 1.20
_shelx_space_group_comment
;
The symmetry employed for this shelxl refinement is uniquely defined
by the following loop, which should always be used as a source of
symmetry information in preference to the above space-group names.
They are only intended as comments.
;
_shelx_estimated_absorpt_t_min 0.800
_shelx_estimated_absorpt_t_max 0.918

loop_
_space_group_symop_operation_xyz
'x, y, z'
'-x+1/2, y+1/2, -z+1/2'
'-x, -y, -z'
'x-1/2, -y-1/2, z-1/2'

loop_
_atom_site_label
_atom_site_type_symbol
_atom_site_fract_x
_atom_site_fract_y
_atom_site_fract_z
_atom_site_U_iso_or_equiv
_atom_site_adp_type
_atom_site_occupancy
_atom_site_site_symmetry_order
_atom_site_calc_flag
_atom_site_refinement_flags_posn
_atom_site_refinement_flags_adp
_atom_site_refinement_flags_occupancy
_atom_site_disorder_assembly
_atom_site_disorder_group
C1 C 0.38118(16) 0.8547(2) 0.57874(12) 0.0506(8) Uani 1 1 d . U . . .
H1 H 0.3996 0.7980 0.5740 0.061 Uiso 1 1 calc R U . . .
C2 C 0.33291(14) 0.8876(2) 0.53079(11) 0.0400(6) Uani 1 1 d . U . . .
C3 C 0.29863(15) 0.9662(2) 0.52246(12) 0.0432(6) Uani 1 1 d . U . . .
H3 H 0.3026 1.0151 0.5489 0.052 Uiso 1 1 calc R U . . .
C4 C 0.25687(14) 0.96008(18) 0.46768(12) 0.0367(6) Uani 1 1 d . U . . .
H4 H 0.2273 1.0043 0.4501 0.044 Uiso 1 1 calc R U . . .
C5 C 0.26635(12) 0.87733(16) 0.44344(11) 0.0307(5) Uani 1 1 d . U . . .
C6 C 0.23611(12) 0.83771(16) 0.38420(10) 0.0284(5) Uani 1 1 d . U . . .
C7 C 0.19394(12) 0.75671(16) 0.39473(10) 0.0295(5) Uani 1 1 d . U . . .
C8 C 0.12454(13) 0.73969(18) 0.37896(11) 0.0355(5) Uani 1 1 d . U . . .
H8 H 0.0916 0.7794 0.3606 0.043 Uiso 1 1 calc R U . . .
C9 C 0.11222(14) 0.65331(19) 0.39517(11) 0.0396(6) Uani 1 1 d . U . . .
H9 H 0.0692 0.6238 0.3899 0.048 Uiso 1 1 calc R U . . .
C10 C 0.17368(14) 0.61864(17) 0.42024(11) 0.0351(5) Uani 1 1 d . U . . .
C11 C 0.19265(17) 0.53338(18) 0.44346(12) 0.0430(6) Uani 1 1 d . U . . .
H11 H 0.2388 0.5250 0.4602 0.052 Uiso 1 1 calc R U . . .
C12 C 0.18809(13) 0.90530(17) 0.35076(12) 0.0352(5) Uani 1 1 d . U . . .
H12A H 0.1497 0.9181 0.3749 0.053 Uiso 1 1 calc R U . . .
H12B H 0.1701 0.8819 0.3113 0.053 Uiso 1 1 calc R U . . .
H12C H 0.2139 0.9590 0.3448 0.053 Uiso 1 1 calc R U . . .
C13 C 0.29278(11) 0.81677(15) 0.34248(10) 0.0259(4) Uani 1 1 d . U . . .
C14 C 0.28437(11) 0.75151(16) 0.29909(10) 0.0285(5) Uani 1 1 d . U . . .
H14 H 0.2449 0.7150 0.2977 0.034 Uiso 1 1 calc R U . . .
C15 C 0.33286(12) 0.73861(16) 0.25754(10) 0.0286(5) Uani 1 1 d . U . . .
H15 H 0.3260 0.6934 0.2283 0.034 Uiso 1 1 calc R U . . .
C16 C 0.39093(11) 0.79092(15) 0.25834(9) 0.0257(4) Uani 1 1 d . U . . .
C17 C 0.39969(12) 0.85616(16) 0.30196(10) 0.0286(5) Uani 1 1 d . U . . .
H17 H 0.4391 0.8928 0.3033 0.034 Uiso 1 1 calc R U . . .
C18 C 0.35154(12) 0.86855(16) 0.34364(10) 0.0288(5) Uani 1 1 d . U . . .
H18 H 0.3589 0.9130 0.3734 0.035 Uiso 1 1 calc R U . . .
C19 C 0.44093(11) 0.78240(16) 0.20889(10) 0.0268(5) Uani 1 1 d . U . . .
C20 C 0.51276(11) 0.81323(16) 0.23210(10) 0.0276(5) Uani 1 1 d . U . . .
C21 C 0.55330(13) 0.87794(17) 0.20933(12) 0.0355(5) Uani 1 1 d . U . . .
H21 H 0.5420 0.9115 0.1738 0.043 Uiso 1 1 calc R U . . .
C22 C 0.61390(13) 0.88433(18) 0.24852(13) 0.0403(6) Uani 1 1 d . U . . .
H22 H 0.6511 0.9231 0.2444 0.048 Uiso 1 1 calc R U . . .
C23 C 0.60938(12) 0.82358(17) 0.29433(12) 0.0342(5) Uani 1 1 d . U . . .
C24 C 0.65418(14) 0.8043(2) 0.34774(14) 0.0435(6) Uani 1 1 d . U . . .
H24 H 0.6407 0.7588 0.3732 0.052 Uiso 1 1 calc R U . . .
C25 C 0.44417(11) 0.68937(17) 0.18654(10) 0.0290(5) Uani 1 1 d . U . . .
C26 C 0.43291(12) 0.65533(18) 0.12780(11) 0.0344(5) Uani 1 1 d . U . . .
H26 H 0.4206 0.6878 0.0919 0.041 Uiso 1 1 calc R U . . .
C27 C 0.44289(13) 0.56564(19) 0.13133(12) 0.0376(6) Uani 1 1 d . U . . .
H27 H 0.4389 0.5259 0.0983 0.045 Uiso 1 1 calc R U . . .
C28 C 0.45972(12) 0.54480(17) 0.19182(11) 0.0329(5) Uani 1 1 d . U . . .
C29 C 0.47535(12) 0.46367(18) 0.22265(13) 0.0378(6) Uani 1 1 d . U . . .
H29 H 0.4837 0.4651 0.2655 0.045 Uiso 1 1 calc R U . . .
C30 C 0.41320(13) 0.84178(18) 0.15570(10) 0.0352(5) Uani 1 1 d . U . . .
H30A H 0.4438 0.8381 0.1232 0.053 Uiso 1 1 calc R U . . .
H30B H 0.4114 0.9022 0.1699 0.053 Uiso 1 1 calc R U . . .
H30C H 0.3669 0.8227 0.1404 0.053 Uiso 1 1 calc R U . . .
C31 C 0.18843(17) 0.9784(2) 0.64147(15) 0.0549(8) Uani 1 1 d . U . . .
H31A H 0.2155 1.0261 0.6621 0.066 Uiso 1 1 calc R U . . .
H31B H 0.2123 0.9607 0.6059 0.066 Uiso 1 1 calc R U . . .
C32 C 0.11857(19) 1.0138(3) 0.61889(18) 0.0644(9) Uani 1 1 d . U . . .
H32A H 0.0959 1.0383 0.6533 0.077 Uiso 1 1 calc R U . . .
H32B H 0.0893 0.9662 0.6007 0.077 Uiso 1 1 calc R U . . .
C33 C 0.1261(2) 1.0843(3) 0.57198(18) 0.0687(10) Uani 1 1 d . U . . .
H33A H 0.1568 1.1308 0.5900 0.082 Uiso 1 1 calc R U . . .
H33B H 0.1478 1.0591 0.5373 0.082 Uiso 1 1 calc R U . . .
C34 C 0.0572(2) 1.1236(3) 0.5495(2) 0.0849(13) Uani 1 1 d . U . . .
H34A H 0.0270 1.0780 0.5309 0.127 Uiso 1 1 calc R U . . .
H34B H 0.0640 1.1688 0.5194 0.127 Uiso 1 1 calc R U . . .
H34C H 0.0360 1.1495 0.5836 0.127 Uiso 1 1 calc R U . . .
C35 C 0.26395(18) 0.8772(3) 0.70004(18) 0.0690(10) Uani 1 1 d . U . . .
H35A H 0.2840 0.8624 0.6619 0.083 Uiso 1 1 calc R U . . .
H35B H 0.2887 0.9291 0.7174 0.083 Uiso 1 1 calc R U . . .
C36 C 0.27742(18) 0.8031(3) 0.74326(18) 0.0681(10) Uani 1 1 d . U . . .
H36A H 0.2640 0.7469 0.7236 0.082 Uiso 1 1 calc R U . A 1
H36B H 0.2518 0.8107 0.7794 0.082 Uiso 1 1 calc R U . A 1
C37 C 0.3564(3) 0.8068(5) 0.7608(3) 0.0692(15) Uani 0.7 1 d D U P B 1
H37A H 0.3813 0.8076 0.7239 0.083 Uiso 0.7 1 calc R U P B 1
H37B H 0.3686 0.8603 0.7845 0.083 Uiso 0.7 1 calc R U P B 1
C38 C 0.3761(3) 0.7285(4) 0.7977(3) 0.0753(16) Uani 0.7 1 d D U P B 1
H38A H 0.3510 0.7281 0.8339 0.113 Uiso 0.7 1 calc R U P B 1
H38B H 0.4257 0.7296 0.8097 0.113 Uiso 0.7 1 calc R U P B 1
H38C H 0.3645 0.6760 0.7737 0.113 Uiso 0.7 1 calc R U P B 1
C37A C 0.3519(7) 0.7564(10) 0.7678(6) 0.059(3) Uani 0.3 1 d D U P B 2
H37C H 0.3803 0.7987 0.7929 0.071 Uiso 0.3 1 calc R U P B 2
H37D H 0.3427 0.7060 0.7938 0.071 Uiso 0.3 1 calc R U P B 2
C38A C 0.3912(6) 0.7261(8) 0.7175(5) 0.066(3) Uani 0.3 1 d D U P B 2
H38D H 0.3657 0.6792 0.6953 0.099 Uiso 0.3 1 calc R U P B 2
H38E H 0.4363 0.7043 0.7341 0.099 Uiso 0.3 1 calc R U P B 2
H38F H 0.3975 0.7748 0.6899 0.099 Uiso 0.3 1 calc R U P B 2
C39 C 0.15547(17) 0.9256(2) 0.74139(14) 0.0505(7) Uani 1 1 d . U . . .
H39A H 0.1507 0.8724 0.7659 0.061 Uiso 1 1 calc R U . . .
H39B H 0.1086 0.9484 0.7296 0.061 Uiso 1 1 calc R U . . .
C40 C 0.1963(2) 0.9943(3) 0.78059(17) 0.0696(10) Uani 1 1 d . U . . .
H40A H 0.2427 0.9711 0.7937 0.084 Uiso 1 1 calc R U . . .
H40B H 0.2021 1.0472 0.7561 0.084 Uiso 1 1 calc R U . . .
C41 C 0.1610(3) 1.0176(4) 0.8345(2) 0.1043(18) Uani 1 1 d . U . . .
H41A H 0.1533 0.9642 0.8581 0.125 Uiso 1 1 calc R U . . .
H41B H 0.1155 1.0435 0.8214 0.125 Uiso 1 1 calc R U . . .
C42 C 0.2036(4) 1.0827(4) 0.8749(2) 0.137(3) Uani 1 1 d . U . . .
H42A H 0.2492 1.0579 0.8868 0.205 Uiso 1 1 calc R U . . .
H42B H 0.1802 1.0947 0.9113 0.205 Uiso 1 1 calc R U . . .
H42C H 0.2087 1.1370 0.8525 0.205 Uiso 1 1 calc R U . . .
C43 C 0.14949(17) 0.8246(2) 0.65531(15) 0.0522(7) Uani 1 1 d . U . . .
H43A H 0.1012 0.8426 0.6441 0.063 Uiso 1 1 calc R U . . .
H43B H 0.1489 0.7770 0.6854 0.063 Uiso 1 1 calc R U . . .
C44 C 0.1799(2) 0.7895(3) 0.59853(18) 0.0670(10) Uani 1 1 d . U . . .
H44A H 0.1844 0.8379 0.5696 0.080 Uiso 1 1 calc R U . . .
H44B H 0.2265 0.7657 0.6101 0.080 Uiso 1 1 calc R U . . .
C45 C 0.1344(2) 0.7183(3) 0.56800(17) 0.0785(12) Uani 1 1 d . U . . .
H45A H 0.1602 0.6878 0.5380 0.094 Uiso 1 1 calc R U . . .
H45B H 0.1234 0.6752 0.5989 0.094 Uiso 1 1 calc R U . . .
C46 C 0.0711(3) 0.7521(5) 0.5380(3) 0.140(3) Uani 1 1 d . U . . .
H46A H 0.0384 0.7632 0.5680 0.210 Uiso 1 1 calc R U . . .
H46B H 0.0515 0.7094 0.5083 0.210 Uiso 1 1 calc R U . . .
H46C H 0.0805 0.8066 0.5172 0.210 Uiso 1 1 calc R U . . .
C47 C 0.36318(13) 0.34627(16) 0.38758(11) 0.0321(5) Uani 1 1 d . U . . .
H47A H 0.3727 0.3868 0.4221 0.038 Uiso 1 1 calc R U . . .
H47B H 0.4037 0.3472 0.3639 0.038 Uiso 1 1 calc R U . . .
C48 C 0.30127(13) 0.38010(16) 0.34763(11) 0.0331(5) Uani 1 1 d . U . . .
H48A H 0.2614 0.3854 0.3719 0.040 Uiso 1 1 calc R U . . .
H48B H 0.2890 0.3381 0.3145 0.040 Uiso 1 1 calc R U . . .
C49 C 0.31659(13) 0.46856(17) 0.32079(11) 0.0360(5) Uani 1 1 d . U . . .
H49A H 0.3532 0.4622 0.2931 0.043 Uiso 1 1 calc R U . . .
H49B H 0.3335 0.5090 0.3537 0.043 Uiso 1 1 calc R U . . .
C50 C 0.25223(14) 0.50648(18) 0.28615(11) 0.0368(6) Uani 1 1 d . U . . .
H50A H 0.2325 0.4637 0.2566 0.055 Uiso 1 1 calc R U . . .
H50B H 0.2644 0.5595 0.2649 0.055 Uiso 1 1 calc R U . . .
H50C H 0.2184 0.5207 0.3146 0.055 Uiso 1 1 calc R U . . .
C51 C 0.41663(13) 0.23962(17) 0.45949(11) 0.0345(5) Uani 1 1 d . U . . .
H51A H 0.4594 0.2431 0.4389 0.041 Uiso 1 1 calc R U . . .
H51B H 0.4180 0.2875 0.4895 0.041 Uiso 1 1 calc R U . . .
C52 C 0.41624(14) 0.15375(17) 0.49305(12) 0.0385(6) Uani 1 1 d . U . . .
H52A H 0.4129 0.1052 0.4635 0.046 Uiso 1 1 calc R U . . .
H52B H 0.3755 0.1512 0.5164 0.046 Uiso 1 1 calc R U . . .
C53 C 0.48175(13) 0.14336(18) 0.53620(12) 0.0372(6) Uani 1 1 d . U . . .
H53A H 0.5223 0.1425 0.5126 0.045 Uiso 1 1 calc R U . . .
H53B H 0.4865 0.1938 0.5641 0.045 Uiso 1 1 calc R U . . .
C54 C 0.47966(15) 0.05955(18) 0.57273(12) 0.0402(6) Uani 1 1 d . U . . .
H54A H 0.4436 0.0639 0.6005 0.060 Uiso 1 1 calc R U . . .
H54B H 0.5243 0.0505 0.5960 0.060 Uiso 1 1 calc R U . . .
H54C H 0.4697 0.0103 0.5452 0.060 Uiso 1 1 calc R U . . .
C55 C 0.28816(13) 0.24559(17) 0.44080(12) 0.0369(6) Uani 1 1 d . U . . .
H55A H 0.2847 0.1852 0.4560 0.044 Uiso 1 1 calc R U . . .
H55B H 0.2499 0.2543 0.4088 0.044 Uiso 1 1 calc R U . . .
C56 C 0.27825(14) 0.3077(2) 0.49233(12) 0.0416(6) Uani 1 1 d . U . . .
H56A H 0.2806 0.3687 0.4780 0.050 Uiso 1 1 calc R U . . .
H56B H 0.3153 0.2991 0.5254 0.050 Uiso 1 1 calc R U . . .
C57 C 0.20858(19) 0.2909(3) 0.51567(17) 0.0687(11) Uani 1 1 d . U . . .
H57A H 0.1717 0.3024 0.4829 0.082 Uiso 1 1 calc R U . . .
H57B H 0.2055 0.2289 0.5276 0.082 Uiso 1 1 calc R U . . .
C58 C 0.1978(3) 0.3485(4) 0.56977(18) 0.105(2) Uani 1 1 d . U . . .
H58A H 0.2339 0.3366 0.6025 0.157 Uiso 1 1 calc R U . . .
H58B H 0.1527 0.3361 0.5838 0.157 Uiso 1 1 calc R U . . .
H58C H 0.2000 0.4099 0.5579 0.157 Uiso 1 1 calc R U . . .
C59 C 0.35411(14) 0.18704(18) 0.36191(12) 0.0405(6) Uani 1 1 d . U . . .
H59A H 0.3425 0.1298 0.3789 0.049 Uiso 1 1 calc R U . . .
H59B H 0.3164 0.2025 0.3307 0.049 Uiso 1 1 calc R U . . .
C60 C 0.41951(16) 0.1765(2) 0.33085(15) 0.0535(8) Uani 1 1 d . U . . .
H60A H 0.4573 0.1564 0.3605 0.064 Uiso 1 1 calc R U . . .
H60B H 0.4330 0.2333 0.3144 0.064 Uiso 1 1 calc R U . . .
C61 C 0.40784(17) 0.1100(2) 0.27916(14) 0.0519(8) Uani 1 1 d . U . . .
H61A H 0.3904 0.0550 0.2953 0.062 Uiso 1 1 calc R U . . .
H61B H 0.3723 0.1326 0.2483 0.062 Uiso 1 1 calc R U . . .
C62 C 0.4722(2) 0.0915(3) 0.24983(16) 0.0676(11) Uani 1 1 d . U . . .
H62A H 0.4897 0.1458 0.2337 0.101 Uiso 1 1 calc R U . . .
H62B H 0.4623 0.0498 0.2167 0.101 Uiso 1 1 calc R U . . .
H62C H 0.5070 0.0670 0.2799 0.101 Uiso 1 1 calc R U . . .
N1 N 0.31252(11) 0.83525(15) 0.48195(9) 0.0336(4) Uani 1 1 d . U . . .
H1N H 0.3275 0.7819 0.4767 0.040 Uiso 1 1 calc R U . . .
N2 N 0.22275(11) 0.68293(14) 0.41960(9) 0.0319(4) Uani 1 1 d . U . . .
H2N H 0.2663 0.6771 0.4333 0.038 Uiso 1 1 calc R U . . .
N3 N 0.54720(10) 0.78068(13) 0.28307(8) 0.0279(4) Uani 1 1 d . U . . .
H3N H 0.5323 0.7387 0.3055 0.034 Uiso 1 1 calc R U . . .
N4 N 0.45989(10) 0.62172(13) 0.22411(9) 0.0291(4) Uani 1 1 d . U . . .
H4N H 0.4690 0.6260 0.2636 0.035 Uiso 1 1 calc R U . . .
N5 N 0.18905(13) 0.90163(18) 0.68454(12) 0.0493(6) Uani 1 1 d . U . . .
N6 N 0.35533(10) 0.25449(13) 0.41247(9) 0.0325(4) Uani 1 1 d . U . . .
O1 O 0.39987(13) 0.89472(19) 0.62489(9) 0.0675(7) Uani 1 1 d . U . . .
O2 O 0.15372(13) 0.47124(14) 0.44311(10) 0.0563(6) Uani 1 1 d . U . . .
O3 O 0.70850(11) 0.84198(16) 0.36304(12) 0.0596(6) Uani 1 1 d . U . . .
O4 O 0.47860(10) 0.39310(13) 0.19750(10) 0.0454(5) Uani 1 1 d . U . . .
O5 O 0.34889(12) 0.66912(14) 0.47922(11) 0.0561(6) Uani 1 1 d . U . . .
O6 O 0.45917(11) 0.62400(12) 0.53866(9) 0.0444(5) Uani 1 1 d . U . . .
O7 O 0.38239(10) 0.51273(12) 0.48399(8) 0.0397(4) Uani 1 1 d . U . . .
O8 O 0.44431(11) 0.62529(13) 0.42481(9) 0.0462(5) Uani 1 1 d . U . . .
O9 O 0.51182(11) 0.63529(13) 0.33936(9) 0.0464(5) Uani 1 1 d . U . . .
O10 O 0.49552(10) 0.48877(12) 0.38528(8) 0.0405(4) Uani 1 1 d . U . . .
O11 O 0.57351(9) 0.59973(11) 0.43994(8) 0.0383(4) Uani 1 1 d . U . . .
P1 P 0.50987(3) 0.58450(4) 0.39667(3) 0.03238(15) Uani 1 1 d . U . . .
P2 P 0.40719(3) 0.60655(4) 0.48554(3) 0.03399(15) Uani 1 1 d . U . . .

loop_
_atom_site_aniso_label
_atom_site_aniso_U_11
_atom_site_aniso_U_22
_atom_site_aniso_U_33
_atom_site_aniso_U_23
_atom_site_aniso_U_13
_atom_site_aniso_U_12
C1 0.0470(16) 0.078(2) 0.0279(13) 0.0057(13) 0.0080(11) -0.0155(15)
C2 0.0409(14) 0.0553(17) 0.0257(11) -0.0030(11) 0.0122(10) -0.0117(12)
C3 0.0471(15) 0.0471(16) 0.0383(13) -0.0098(12) 0.0201(12) -0.0132(13)
C4 0.0373(13) 0.0371(13) 0.0388(13) -0.0006(11) 0.0187(11) -0.0005(11)
C5 0.0302(11) 0.0350(13) 0.0286(11) 0.0030(9) 0.0122(9) 0.0034(10)
C6 0.0274(11) 0.0320(12) 0.0267(10) 0.0042(9) 0.0081(9) 0.0057(9)
C7 0.0306(11) 0.0346(12) 0.0245(10) 0.0033(9) 0.0093(9) 0.0054(9)
C8 0.0298(12) 0.0457(15) 0.0321(12) 0.0041(11) 0.0087(10) 0.0024(11)
C9 0.0390(14) 0.0486(15) 0.0324(12) 0.0004(11) 0.0091(10) -0.0077(12)
C10 0.0445(14) 0.0375(13) 0.0247(11) 0.0000(10) 0.0096(10) -0.0031(11)
C11 0.0621(18) 0.0389(15) 0.0289(12) 0.0004(11) 0.0092(12) -0.0053(13)
C12 0.0317(12) 0.0384(13) 0.0367(12) 0.0093(11) 0.0098(10) 0.0102(10)
C13 0.0253(11) 0.0306(11) 0.0222(10) 0.0062(8) 0.0043(8) 0.0070(9)
C14 0.0234(11) 0.0351(12) 0.0271(11) 0.0033(9) 0.0031(9) 0.0010(9)
C15 0.0291(11) 0.0349(12) 0.0218(10) 0.0011(9) 0.0017(8) 0.0020(9)
C16 0.0234(10) 0.0332(12) 0.0203(9) 0.0036(8) 0.0019(8) 0.0055(9)
C17 0.0263(11) 0.0333(12) 0.0265(10) 0.0015(9) 0.0040(9) 0.0008(9)
C18 0.0293(11) 0.0325(12) 0.0252(10) -0.0014(9) 0.0056(9) 0.0032(9)
C19 0.0238(10) 0.0363(12) 0.0206(10) 0.0020(9) 0.0034(8) 0.0009(9)
C20 0.0249(11) 0.0333(12) 0.0249(10) -0.0006(9) 0.0049(8) 0.0036(9)
C21 0.0337(12) 0.0391(14) 0.0349(12) 0.0051(10) 0.0103(10) 0.0006(10)
C22 0.0296(12) 0.0417(14) 0.0503(15) 0.0019(12) 0.0078(11) -0.0053(11)
C23 0.0233(11) 0.0376(13) 0.0417(13) -0.0064(11) 0.0025(10) -0.0005(10)
C24 0.0314(13) 0.0486(16) 0.0489(15) -0.0068(13) -0.0046(11) 0.0003(12)
C25 0.0217(10) 0.0420(13) 0.0240(10) -0.0023(9) 0.0060(8) -0.0010(9)
C26 0.0303(12) 0.0479(15) 0.0257(11) -0.0054(10) 0.0061(9) -0.0053(11)
C27 0.0312(12) 0.0497(15) 0.0336(12) -0.0134(11) 0.0112(10) -0.0072(11)
C28 0.0239(11) 0.0385(13) 0.0372(12) -0.0105(10) 0.0071(9) -0.0021(10)
C29 0.0236(11) 0.0438(15) 0.0460(14) -0.0077(12) 0.0033(10) 0.0008(10)
C30 0.0337(12) 0.0479(15) 0.0240(11) 0.0075(10) 0.0030(9) 0.0038(11)
C31 0.0549(18) 0.0595(19) 0.0549(17) -0.0083(15) 0.0294(15) -0.0240(15)
C32 0.063(2) 0.065(2) 0.070(2) 0.0108(18) 0.0301(18) -0.0113(17)
C33 0.072(2) 0.075(2) 0.063(2) 0.0076(18) 0.0332(18) -0.0114(19)
C34 0.094(3) 0.096(3) 0.070(3) 0.022(2) 0.033(2) 0.001(3)
C35 0.0436(17) 0.097(3) 0.069(2) -0.014(2) 0.0193(16) -0.0099(18)
C36 0.0460(18) 0.092(3) 0.067(2) -0.019(2) 0.0103(16) 0.0081(18)
C37 0.057(3) 0.080(4) 0.073(3) 0.020(3) 0.015(2) 0.015(3)
C38 0.068(3) 0.082(4) 0.078(4) 0.026(3) 0.021(3) 0.026(3)
C37A 0.054(5) 0.063(5) 0.061(5) 0.021(5) 0.003(4) 0.004(5)
C38A 0.059(6) 0.061(6) 0.078(6) 0.009(5) -0.001(5) 0.005(5)
C39 0.0505(17) 0.0531(17) 0.0513(16) -0.0067(14) 0.0230(14) -0.0096(14)
C40 0.085(3) 0.069(2) 0.059(2) -0.0153(18) 0.0246(19) -0.024(2)
C41 0.122(4) 0.115(4) 0.085(3) -0.036(3) 0.060(3) -0.057(3)
C42 0.197(6) 0.149(5) 0.076(3) -0.056(3) 0.072(4) -0.099(5)
C43 0.0536(17) 0.0505(17) 0.0540(17) -0.0075(14) 0.0125(14) -0.0149(14)
C44 0.064(2) 0.073(2) 0.066(2) -0.0130(18) 0.0149(18) 0.0005(18)
C45 0.092(3) 0.099(3) 0.0470(18) -0.020(2) 0.0183(19) -0.032(2)
C46 0.094(4) 0.240(8) 0.085(3) -0.081(4) 0.001(3) 0.040(4)
C47 0.0320(12) 0.0319(12) 0.0312(11) -0.0022(10) -0.0026(9) -0.0078(10)
C48 0.0325(12) 0.0352(13) 0.0304(11) -0.0036(10) -0.0031(9) -0.0073(10)
C49 0.0378(13) 0.0385(14) 0.0312(12) -0.0015(10) 0.0007(10) -0.0099(11)
C50 0.0459(15) 0.0372(13) 0.0274(11) -0.0008(10) 0.0038(10) -0.0008(11)
C51 0.0311(12) 0.0362(13) 0.0347(12) -0.0061(10) -0.0061(10) -0.0048(10)
C52 0.0374(13) 0.0341(13) 0.0419(14) -0.0045(11) -0.0070(11) -0.0020(11)
C53 0.0357(13) 0.0407(14) 0.0339(12) -0.0044(11) -0.0041(10) -0.0015(11)
C54 0.0429(14) 0.0405(14) 0.0354(13) -0.0051(11) -0.0050(11) 0.0032(11)
C55 0.0306(12) 0.0352(13) 0.0439(14) 0.0054(11) -0.0021(10) -0.0070(10)
C56 0.0415(14) 0.0469(15) 0.0363(13) 0.0085(11) 0.0031(11) 0.0026(12)
C57 0.063(2) 0.079(2) 0.069(2) 0.0340(19) 0.0318(18) 0.0132(18)
C58 0.107(4) 0.160(5) 0.052(2) 0.039(3) 0.036(2) 0.065(4)
C59 0.0402(14) 0.0378(14) 0.0405(14) -0.0123(11) -0.0123(11) -0.0014(11)
C60 0.0462(16) 0.0596(19) 0.0520(17) -0.0263(15) -0.0104(13) 0.0076(14)
C61 0.0624(19) 0.0457(16) 0.0440(15) -0.0155(13) -0.0151(14) 0.0060(14)
C62 0.070(2) 0.078(2) 0.0501(18) -0.0289(17) -0.0178(17) 0.0269(19)
N1 0.0348(11) 0.0422(12) 0.0248(9) 0.0009(8) 0.0084(8) 0.0023(9)
N2 0.0342(10) 0.0353(11) 0.0271(9) 0.0045(8) 0.0072(8) 0.0030(9)
N3 0.0233(9) 0.0337(10) 0.0267(9) -0.0001(8) 0.0024(7) 0.0003(8)
N4 0.0252(9) 0.0368(11) 0.0253(9) -0.0047(8) 0.0022(7) 0.0019(8)
N5 0.0410(13) 0.0576(15) 0.0523(14) -0.0129(12) 0.0199(11) -0.0172(11)
N6 0.0292(10) 0.0324(11) 0.0343(10) -0.0057(8) -0.0055(8) -0.0063(8)
O1 0.0709(16) 0.101(2) 0.0302(10) -0.0003(11) 0.0020(10) -0.0331(14)
O2 0.0828(16) 0.0439(12) 0.0417(11) 0.0022(9) 0.0026(11) -0.0163(11)
O3 0.0360(11) 0.0611(14) 0.0773(16) -0.0078(12) -0.0177(10) -0.0071(10)
O4 0.0345(10) 0.0391(10) 0.0623(13) -0.0119(9) 0.0032(9) 0.0023(8)
O5 0.0516(12) 0.0480(12) 0.0666(14) 0.0069(11) -0.0057(11) 0.0163(10)
O6 0.0576(12) 0.0335(10) 0.0396(10) 0.0043(8) -0.0089(9) -0.0124(9)
O7 0.0429(10) 0.0372(10) 0.0362(9) 0.0015(8) -0.0106(8) -0.0081(8)
O8 0.0486(11) 0.0470(11) 0.0424(10) 0.0111(9) 0.0006(9) 0.0051(9)
O9 0.0627(13) 0.0385(10) 0.0347(9) 0.0108(8) -0.0126(9) -0.0052(9)
O10 0.0476(11) 0.0351(10) 0.0360(9) 0.0012(7) -0.0099(8) -0.0086(8)
O11 0.0392(10) 0.0304(9) 0.0422(10) -0.0042(7) -0.0131(8) -0.0013(7)
P1 0.0303(3) 0.0363(3) 0.0293(3) 0.0091(2) -0.0038(2) -0.0034(2)
P2 0.0341(3) 0.0369(3) 0.0300(3) 0.0088(2) -0.0019(2) 0.0054(3)

loop_
_atom_type_symbol
_atom_type_description
_atom_type_scat_dispersion_real
_atom_type_scat_dispersion_imag
_atom_type_scat_source
C C 0.0181 0.0091 'International Tables Vol C Tables 4.2.6.8 and 6.1.1.4'
H H 0.0000 0.0000 'International Tables Vol C Tables 4.2.6.8 and 6.1.1.4'
N N 0.0311 0.0180 'International Tables Vol C Tables 4.2.6.8 and 6.1.1.4'
O O 0.0492 0.0322 'International Tables Vol C Tables 4.2.6.8 and 6.1.1.4'
P P 0.2955 0.4335 'International Tables Vol C Tables 4.2.6.8 and 6.1.1.4'
Cl Cl 0.3639 0.7018 'International Tables Vol C Tables 4.2.6.8 and 6.1.1.4'

loop_
_geom_angle_atom_site_label_1
_geom_angle_atom_site_label_2
_geom_angle_atom_site_label_3
_geom_angle
O1 C1 C2 124.4(4)
O1 C1 H1 117.8
C2 C1 H1 117.8
N1 C2 C3 107.7(2)
N1 C2 C1 119.7(3)
C3 C2 C1 132.6(3)
C2 C3 C4 107.0(2)
C2 C3 H3 126.5
C4 C3 H3 126.5
C5 C4 C3 107.9(2)
C5 C4 H4 126.0
C3 C4 H4 126.0
N1 C5 C4 107.2(2)
N1 C5 C6 122.7(2)
C4 C5 C6 130.0(2)
C5 C6 C7 111.52(19)
C5 C6 C12 108.5(2)
C7 C6 C12 108.1(2)
C5 C6 C13 111.18(19)
C7 C6 C13 110.55(19)
C12 C6 C13 106.83(18)
N2 C7 C8 107.6(2)
N2 C7 C6 122.3(2)
C8 C7 C6 130.0(2)
C7 C8 C9 107.4(2)
C7 C8 H8 126.3
C9 C8 H8 126.3
C10 C9 C8 107.7(2)
C10 C9 H9 126.1
C8 C9 H9 126.1
N2 C10 C9 107.4(2)
N2 C10 C11 119.9(2)
C9 C10 C11 132.7(3)
O2 C11 C10 124.7(3)
O2 C11 H11 117.7
C10 C11 H11 117.7
C6 C12 H12A 109.5
C6 C12 H12B 109.5
H12A C12 H12B 109.5
C6 C12 H12C 109.5
H12A C12 H12C 109.5
H12B C12 H12C 109.5
C14 C13 C18 117.9(2)
C14 C13 C6 121.5(2)
C18 C13 C6 120.4(2)
C13 C14 C15 121.1(2)
C13 C14 H14 119.4
C15 C14 H14 119.4
C16 C15 C14 120.9(2)
C16 C15 H15 119.6
C14 C15 H15 119.6
C15 C16 C17 118.2(2)
C15 C16 C19 120.9(2)
C17 C16 C19 120.7(2)
C16 C17 C18 120.9(2)
C16 C17 H17 119.6
C18 C17 H17 119.6
C17 C18 C13 121.0(2)
C17 C18 H18 119.5
C13 C18 H18 119.5
C25 C19 C20 109.77(18)
C25 C19 C16 111.20(19)
C20 C19 C16 110.94(18)
C25 C19 C30 109.15(19)
C20 C19 C30 108.64(19)
C16 C19 C30 107.05(18)
N3 C20 C21 108.1(2)
N3 C20 C19 122.4(2)
C21 C20 C19 129.4(2)
C20 C21 C22 107.4(2)
C20 C21 H21 126.3
C22 C21 H21 126.3
C23 C22 C21 107.4(2)
C23 C22 H22 126.3
C21 C22 H22 126.3
N3 C23 C22 107.6(2)
N3 C23 C24 120.5(2)
C22 C23 C24 131.8(2)
O3 C24 C23 125.1(3)
O3 C24 H24 117.5
C23 C24 H24 117.5
N4 C25 C26 107.1(2)
N4 C25 C19 122.52(19)
C26 C25 C19 130.4(2)
C27 C26 C25 107.9(2)
C27 C26 H26 126.0
C25 C26 H26 126.0
C28 C27 C26 107.5(2)
C28 C27 H27 126.2
C26 C27 H27 126.2
N4 C28 C27 107.1(2)
N4 C28 C29 120.2(2)
C27 C28 C29 132.7(2)
O4 C29 C28 124.6(3)
O4 C29 H29 117.7
C28 C29 H29 117.7
C19 C30 H30A 109.5
C19 C30 H30B 109.5
H30A C30 H30B 109.5
C19 C30 H30C 109.5
H30A C30 H30C 109.5
H30B C30 H30C 109.5
C32 C31 N5 116.3(2)
C32 C31 H31A 108.2
N5 C31 H31A 108.2
C32 C31 H31B 108.2
N5 C31 H31B 108.2
H31A C31 H31B 107.4
C31 C32 C33 110.0(3)
C31 C32 H32A 109.7
C33 C32 H32A 109.7
C31 C32 H32B 109.7
C33 C32 H32B 109.7
H32A C32 H32B 108.2
C34 C33 C32 111.7(3)
C34 C33 H33A 109.3
C32 C33 H33A 109.3
C34 C33 H33B 109.3
C32 C33 H33B 109.3
H33A C33 H33B 107.9
C33 C34 H34A 109.5
C33 C34 H34B 109.5
H34A C34 H34B 109.5
C33 C34 H34C 109.5
H34A C34 H34C 109.5
H34B C34 H34C 109.5
C36 C35 N5 116.2(3)
C36 C35 H35A 108.2
N5 C35 H35A 108.2
C36 C35 H35B 108.2
N5 C35 H35B 108.2
H35A C35 H35B 107.4
C35 C36 C37 104.1(4)
C35 C36 C37A 129.2(6)
C35 C36 H36A 110.9
C37 C36 H36A 110.9
C35 C36 H36B 110.9
C37 C36 H36B 110.9
H36A C36 H36B 109.0
C38 C37 C36 107.9(5)
C38 C37 H37A 110.1
C36 C37 H37A 110.1
C38 C37 H37B 110.1
C36 C37 H37B 110.1
H37A C37 H37B 108.4
C37 C38 H38A 109.5
C37 C38 H38B 109.5
H38A C38 H38B 109.5
C37 C38 H38C 109.5
H38A C38 H38C 109.5
H38B C38 H38C 109.5
C38A C37A C36 112.7(10)
C38A C37A H37C 109.1
C36 C37A H37C 109.1
C38A C37A H37D 109.1
C36 C37A H37D 109.1
H37C C37A H37D 107.8
C37A C38A H38D 109.5
C37A C38A H38E 109.5
H38D C38A H38E 109.5
C37A C38A H38F 109.5
H38D C38A H38F 109.5
H38E C38A H38F 109.5
N5 C39 C40 113.2(3)
N5 C39 H39A 108.9
C40 C39 H39A 108.9
N5 C39 H39B 108.9
C40 C39 H39B 108.9
H39A C39 H39B 107.8
C41 C40 C39 111.5(3)
C41 C40 H40A 109.3
C39 C40 H40A 109.3
C41 C40 H40B 109.3
C39 C40 H40B 109.3
H40A C40 H40B 108.0
C40 C41 C42 111.2(4)
C40 C41 H41A 109.4
C42 C41 H41A 109.4
C40 C41 H41B 109.4
C42 C41 H41B 109.4
H41A C41 H41B 108.0
C41 C42 H42A 109.5
C41 C42 H42B 109.5
H42A C42 H42B 109.5
C41 C42 H42C 109.5
H42A C42 H42C 109.5
H42B C42 H42C 109.5
N5 C43 C44 113.6(3)
N5 C43 H43A 108.8
C44 C43 H43A 108.8
N5 C43 H43B 108.8
C44 C43 H43B 108.8
H43A C43 H43B 107.7
C45 C44 C43 111.2(3)
C45 C44 H44A 109.4
C43 C44 H44A 109.4
C45 C44 H44B 109.4
C43 C44 H44B 109.4
H44A C44 H44B 108.0
C46 C45 C44 112.6(5)
C46 C45 H45A 109.1
C44 C45 H45A 109.1
C46 C45 H45B 109.1
C44 C45 H45B 109.1
H45A C45 H45B 107.8
C45 C46 H46A 109.5
C45 C46 H46B 109.5
H46A C46 H46B 109.5
C45 C46 H46C 109.5
H46A C46 H46C 109.5
H46B C46 H46C 109.5
C48 C47 N6 115.13(19)
C48 C47 H47A 108.5
N6 C47 H47A 108.5
C48 C47 H47B 108.5
N6 C47 H47B 108.5
H47A C47 H47B 107.5
C47 C48 C49 111.0(2)
C47 C48 H48A 109.4
C49 C48 H48A 109.4
C47 C48 H48B 109.4
C49 C48 H48B 109.4
H48A C48 H48B 108.0
C48 C49 C50 110.8(2)
C48 C49 H49A 109.5
C50 C49 H49A 109.5
C48 C49 H49B 109.5
C50 C49 H49B 109.5
H49A C49 H49B 108.1
C49 C50 H50A 109.5
C49 C50 H50B 109.5
H50A C50 H50B 109.5
C49 C50 H50C 109.5
H50A C50 H50C 109.5
H50B C50 H50C 109.5
C52 C51 N6 115.2(2)
C52 C51 H51A 108.5
N6 C51 H51A 108.5
C52 C51 H51B 108.5
N6 C51 H51B 108.5
H51A C51 H51B 107.5
C51 C52 C53 110.8(2)
C51 C52 H52A 109.5
C53 C52 H52A 109.5
C51 C52 H52B 109.5
C53 C52 H52B 109.5
H52A C52 H52B 108.1
C54 C53 C52 111.0(2)
C54 C53 H53A 109.4
C52 C53 H53A 109.4
C54 C53 H53B 109.4
C52 C53 H53B 109.4
H53A C53 H53B 108.0
C53 C54 H54A 109.5
C53 C54 H54B 109.5
H54A C54 H54B 109.5
C53 C54 H54C 109.5
H54A C54 H54C 109.5
H54B C54 H54C 109.5
N6 C55 C56 115.7(2)
N6 C55 H55A 108.4
C56 C55 H55A 108.4
N6 C55 H55B 108.4
C56 C55 H55B 108.4
H55A C55 H55B 107.4
C55 C56 C57 109.4(3)
C55 C56 H56A 109.8
C57 C56 H56A 109.8
C55 C56 H56B 109.8
C57 C56 H56B 109.8
H56A C56 H56B 108.3
C58 C57 C56 111.3(4)
C58 C57 H57A 109.4
C56 C57 H57A 109.4
C58 C57 H57B 109.4
C56 C57 H57B 109.4
H57A C57 H57B 108.0
C57 C58 H58A 109.5
C57 C58 H58B 109.5
H58A C58 H58B 109.5
C57 C58 H58C 109.5
H58A C58 H58C 109.5
H58B C58 H58C 109.5
C60 C59 N6 116.8(2)
C60 C59 H59A 108.1
N6 C59 H59A 108.1
C60 C59 H59B 108.1
N6 C59 H59B 108.1
H59A C59 H59B 107.3
C59 C60 C61 109.8(3)
C59 C60 H60A 109.7
C61 C60 H60A 109.7
C59 C60 H60B 109.7
C61 C60 H60B 109.7
H60A C60 H60B 108.2
C62 C61 C60 112.3(3)
C62 C61 H61A 109.2
C60 C61 H61A 109.2
C62 C61 H61B 109.2
C60 C61 H61B 109.2
H61A C61 H61B 107.9
C61 C62 H62A 109.5
C61 C62 H62B 109.5
H62A C62 H62B 109.5
C61 C62 H62C 109.5
H62A C62 H62C 109.5
H62B C62 H62C 109.5
C5 N1 C2 110.2(2)
C5 N1 H1N 124.9
C2 N1 H1N 124.9
C7 N2 C10 109.9(2)
C7 N2 H2N 125.1
C10 N2 H2N 125.1
C20 N3 C23 109.5(2)
C20 N3 H3N 125.3
C23 N3 H3N 125.3
C25 N4 C28 110.4(2)
C25 N4 H4N 124.8
C28 N4 H4N 124.8
C31 N5 C35 106.6(3)
C31 N5 C39 110.9(2)
C35 N5 C39 110.7(3)
C31 N5 C43 111.2(3)
C35 N5 C43 110.1(3)
C39 N5 C43 107.5(2)
C55 N6 C59 106.86(19)
C55 N6 C47 110.74(19)
C59 N6 C47 110.8(2)
C55 N6 C51 110.88(19)
C59 N6 C51 110.95(19)
C47 N6 C51 106.62(17)
P1 O8 P2 133.85(13)
O9 P1 O10 112.57(11)
O9 P1 O11 111.93(11)
O10 P1 O11 112.56(10)
O9 P1 O8 102.28(12)
O10 P1 O8 107.61(12)
O11 P1 O8 109.26(11)
O5 P2 O6 114.38(13)
O5 P2 O7 111.79(13)
O6 P2 O7 112.12(10)
O5 P2 O8 101.88(12)
O6 P2 O8 107.42(12)
O7 P2 O8 108.49(11)

loop_
_geom_bond_atom_site_label_1
_geom_bond_atom_site_label_2
_geom_bond_distance
C1 O1 1.219(4)
C1 C2 1.443(4)
C1 H1 0.9500
C2 N1 1.376(3)
C2 C3 1.383(4)
C3 C4 1.400(4)
C3 H3 0.9500
C4 C5 1.398(4)
C4 H4 0.9500
C5 N1 1.346(3)
C5 C6 1.516(3)
C6 C7 1.521(3)
C6 C12 1.540(3)
C6 C13 1.541(3)
C7 N2 1.358(3)
C7 C8 1.391(3)
C8 C9 1.400(4)
C8 H8 0.9500
C9 C10 1.380(4)
C9 H9 0.9500
C10 N2 1.376(3)
C10 C11 1.441(4)
C11 O2 1.218(4)
C11 H11 0.9500
C12 H12A 0.9800
C12 H12B 0.9800
C12 H12C 0.9800
C13 C14 1.387(3)
C13 C18 1.393(3)
C14 C15 1.395(3)
C14 H14 0.9500
C15 C16 1.387(3)
C15 H15 0.9500
C16 C17 1.391(3)
C16 C19 1.540(3)
C17 C18 1.391(3)
C17 H17 0.9500
C18 H18 0.9500
C19 C25 1.514(3)
C19 C20 1.522(3)
C19 C30 1.547(3)
C20 N3 1.355(3)
C20 C21 1.393(3)
C21 C22 1.403(4)
C21 H21 0.9500
C22 C23 1.387(4)
C22 H22 0.9500
C23 N3 1.382(3)
C23 C24 1.435(4)
C24 O3 1.226(3)
C24 H24 0.9500
C25 N4 1.348(3)
C25 C26 1.401(3)
C26 C27 1.391(4)
C26 H26 0.9500
C27 C28 1.388(4)
C27 H27 0.9500
C28 N4 1.380(3)
C28 C29 1.439(4)
C29 O4 1.222(3)
C29 H29 0.9500
C30 H30A 0.9800
C30 H30B 0.9800
C30 H30C 0.9800
C31 C32 1.509(5)
C31 N5 1.515(4)
C31 H31A 0.9900
C31 H31B 0.9900
C32 C33 1.517(5)
C32 H32A 0.9900
C32 H32B 0.9900
C33 C34 1.514(6)
C33 H33A 0.9900
C33 H33B 0.9900
C34 H34A 0.9800
C34 H34B 0.9800
C34 H34C 0.9800
C35 C36 1.494(6)
C35 N5 1.516(4)
C35 H35A 0.9900
C35 H35B 0.9900
C36 C37 1.555(7)
C36 C37A 1.665(14)
C36 H36A 0.9900
C36 H36B 0.9900
C37 C38 1.482(7)
C37 H37A 0.9900
C37 H37B 0.9900
C38 H38A 0.9800
C38 H38B 0.9800
C38 H38C 0.9800
C37A C38A 1.486(11)
C37A H37C 0.9900
C37A H37D 0.9900
C38A H38D 0.9800
C38A H38E 0.9800
C38A H38F 0.9800
C39 N5 1.520(4)
C39 C40 1.539(5)
C39 H39A 0.9900
C39 H39B 0.9900
C40 C41 1.480(5)
C40 H40A 0.9900
C40 H40B 0.9900
C41 C42 1.533(7)
C41 H41A 0.9900
C41 H41B 0.9900
C42 H42A 0.9800
C42 H42B 0.9800
C42 H42C 0.9800
C43 N5 1.522(4)
C43 C44 1.539(5)
C43 H43A 0.9900
C43 H43B 0.9900
C44 C45 1.524(5)
C44 H44A 0.9900
C44 H44B 0.9900
C45 C46 1.443(7)
C45 H45A 0.9900
C45 H45B 0.9900
C46 H46A 0.9800
C46 H46B 0.9800
C46 H46C 0.9800
C47 C48 1.520(3)
C47 N6 1.525(3)
C47 H47A 0.9900
C47 H47B 0.9900
C48 C49 1.523(4)
C48 H48A 0.9900
C48 H48B 0.9900
C49 C50 1.524(4)
C49 H49A 0.9900
C49 H49B 0.9900
C50 H50A 0.9800
C50 H50B 0.9800
C50 H50C 0.9800
C51 C52 1.513(4)
C51 N6 1.528(3)
C51 H51A 0.9900
C51 H51B 0.9900
C52 C53 1.531(3)
C52 H52A 0.9900
C52 H52B 0.9900
C53 C54 1.522(4)
C53 H53A 0.9900
C53 H53B 0.9900
C54 H54A 0.9800
C54 H54B 0.9800
C54 H54C 0.9800
C55 N6 1.512(3)
C55 C56 1.514(4)
C55 H55A 0.9900
C55 H55B 0.9900
C56 C57 1.521(4)
C56 H56A 0.9900
C56 H56B 0.9900
C57 C58 1.520(6)
C57 H57A 0.9900
C57 H57B 0.9900
C58 H58A 0.9800
C58 H58B 0.9800
C58 H58C 0.9800
C59 C60 1.515(4)
C59 N6 1.524(3)
C59 H59A 0.9900
C59 H59B 0.9900
C60 C61 1.536(4)
C60 H60A 0.9900
C60 H60B 0.9900
C61 C62 1.495(5)
C61 H61A 0.9900
C61 H61B 0.9900
C62 H62A 0.9800
C62 H62B 0.9800
C62 H62C 0.9800
N1 H1N 0.8800
N2 H2N 0.8800
N3 H3N 0.8800
N4 H4N 0.8800
O5 P2 1.485(2)
O6 P2 1.5040(19)
O7 P2 1.5180(19)
O8 P1 1.602(2)
O8 P2 1.614(2)
O9 P1 1.4940(19)
O10 P1 1.5120(19)
O11 P1 1.5139(17)

loop_
_geom_hbond_atom_site_label_D
_geom_hbond_atom_site_label_H
_geom_hbond_atom_site_label_A
_geom_hbond_distance_DH
_geom_hbond_distance_HA
_geom_hbond_distance_DA
_geom_hbond_angle_DHA
_geom_hbond_site_symmetry_A
C8 H8 O4 0.95 2.50 3.438(3) 170.2 2
C31 H31A O3 0.99 2.60 3.419(4) 140.2 3_676
C35 H35A O1 0.99 2.53 3.273(4) 132.1 .
C47 H47A O7 0.99 2.37 3.329(3) 163.6 .
C51 H51A O6 0.99 2.60 3.199(3) 118.6 3_666
C51 H51B O11 0.99 2.33 3.317(3) 177.4 3_666
N1 H1N O5 0.88 1.78 2.648(3) 168.3 .
N2 H2N O5 0.88 1.83 2.690(3) 166.3 .
N3 H3N O9 0.88 1.82 2.678(3) 166.0 .
N4 H4N O9 0.88 1.81 2.667(3) 164.2 .

loop_
_geom_torsion_atom_site_label_1
_geom_torsion_atom_site_label_2
_geom_torsion_atom_site_label_3
_geom_torsion_atom_site_label_4
_geom_torsion
O1 C1 C2 N1 -176.7(3)
O1 C1 C2 C3 2.1(5)
N1 C2 C3 C4 0.3(3)
C1 C2 C3 C4 -178.6(3)
C2 C3 C4 C5 0.1(3)
C3 C4 C5 N1 -0.4(3)
C3 C4 C5 C6 -177.4(2)
N1 C5 C6 C7 63.6(3)
C4 C5 C6 C7 -119.8(3)
N1 C5 C6 C12 -177.4(2)
C4 C5 C6 C12 -0.9(3)
N1 C5 C6 C13 -60.3(3)
C4 C5 C6 C13 116.3(3)
C5 C6 C7 N2 -65.5(3)
C12 C6 C7 N2 175.4(2)
C13 C6 C7 N2 58.7(3)
C5 C6 C7 C8 119.2(3)
C12 C6 C7 C8 0.1(3)
C13 C6 C7 C8 -116.6(3)
N2 C7 C8 C9 0.1(3)
C6 C7 C8 C9 175.9(2)
C7 C8 C9 C10 -0.2(3)
C8 C9 C10 N2 0.2(3)
C8 C9 C10 C11 -178.3(3)
N2 C10 C11 O2 -176.2(2)
C9 C10 C11 O2 2.3(5)
C5 C6 C13 C14 153.7(2)
C7 C6 C13 C14 29.2(3)
C12 C6 C13 C14 -88.2(3)
C5 C6 C13 C18 -32.3(3)
C7 C6 C13 C18 -156.7(2)
C12 C6 C13 C18 85.9(3)
C18 C13 C14 C15 -0.6(3)
C6 C13 C14 C15 173.6(2)
C13 C14 C15 C16 -0.1(3)
C14 C15 C16 C17 0.4(3)
C14 C15 C16 C19 -174.2(2)
C15 C16 C17 C18 0.0(3)
C19 C16 C17 C18 174.7(2)
C16 C17 C18 C13 -0.8(3)
C14 C13 C18 C17 1.1(3)
C6 C13 C18 C17 -173.2(2)
C15 C16 C19 C25 -32.4(3)
C17 C16 C19 C25 153.1(2)
C15 C16 C19 C20 -154.8(2)
C17 C16 C19 C20 30.6(3)
C15 C16 C19 C30 86.8(3)
C17 C16 C19 C30 -87.7(2)
C25 C19 C20 N3 -68.7(3)
C16 C19 C20 N3 54.6(3)
C30 C19 C20 N3 172.0(2)
C25 C19 C20 C21 114.0(3)
C16 C19 C20 C21 -122.7(3)
C30 C19 C20 C21 -5.3(3)
N3 C20 C21 C22 -0.4(3)
C19 C20 C21 C22 177.2(2)
C20 C21 C22 C23 0.1(3)
C21 C22 C23 N3 0.2(3)
C21 C22 C23 C24 -176.5(3)
N3 C23 C24 O3 -176.1(3)
C22 C23 C24 O3 0.3(5)
C20 C19 C25 N4 67.8(3)
C16 C19 C25 N4 -55.4(3)
C30 C19 C25 N4 -173.3(2)
C20 C19 C25 C26 -112.1(3)
C16 C19 C25 C26 124.7(3)
C30 C19 C25 C26 6.8(3)
N4 C25 C26 C27 -0.5(3)
C19 C25 C26 C27 179.4(2)
C25 C26 C27 C28 0.4(3)
C26 C27 C28 N4 -0.1(3)
C26 C27 C28 C29 179.9(3)
N4 C28 C29 O4 -177.5(2)
C27 C28 C29 O4 2.5(4)
N5 C31 C32 C33 -174.7(3)
C31 C32 C33 C34 -178.3(4)
N5 C35 C36 C37 -168.1(4)
N5 C35 C36 C37A 177.0(7)
C35 C36 C37 C38 -172.8(5)
C35 C36 C37A C38A -54.5(14)
N5 C39 C40 C41 178.4(4)
C39 C40 C41 C42 177.3(5)
N5 C43 C44 C45 -174.7(3)
C43 C44 C45 C46 72.0(5)
N6 C47 C48 C49 -175.1(2)
C47 C48 C49 C50 -174.1(2)
N6 C51 C52 C53 176.7(2)
C51 C52 C53 C54 176.7(2)
N6 C55 C56 C57 179.8(2)
C55 C56 C57 C58 176.9(3)
N6 C59 C60 C61 -176.9(2)
C59 C60 C61 C62 -175.5(3)
C4 C5 N1 C2 0.6(3)
C6 C5 N1 C2 177.8(2)
C3 C2 N1 C5 -0.5(3)
C1 C2 N1 C5 178.5(2)
C8 C7 N2 C10 0.0(3)
C6 C7 N2 C10 -176.2(2)
C9 C10 N2 C7 -0.2(3)
C11 C10 N2 C7 178.6(2)
C21 C20 N3 C23 0.5(3)
C19 C20 N3 C23 -177.3(2)
C22 C23 N3 C20 -0.5(3)
C24 C23 N3 C20 176.7(2)
C26 C25 N4 C28 0.4(3)
C19 C25 N4 C28 -179.5(2)
C27 C28 N4 C25 -0.2(3)
C29 C28 N4 C25 179.8(2)
C32 C31 N5 C35 179.3(3)
C32 C31 N5 C39 -60.2(4)
C32 C31 N5 C43 59.3(4)
C36 C35 N5 C31 179.0(3)
C36 C35 N5 C39 58.4(4)
C36 C35 N5 C43 -60.3(4)
C40 C39 N5 C31 -66.5(4)
C40 C39 N5 C35 51.5(4)
C40 C39 N5 C43 171.8(3)
C44 C43 N5 C31 61.5(4)
C44 C43 N5 C35 -56.4(4)
C44 C43 N5 C39 -177.0(3)
C56 C55 N6 C59 -179.5(2)
C56 C55 N6 C47 -58.7(3)
C56 C55 N6 C51 59.4(3)
C60 C59 N6 C55 -173.6(2)
C60 C59 N6 C47 65.6(3)
C60 C59 N6 C51 -52.6(3)
C48 C47 N6 C55 -49.5(3)
C48 C47 N6 C59 68.9(3)
C48 C47 N6 C51 -170.2(2)
C52 C51 N6 C55 55.5(3)
C52 C51 N6 C59 -63.1(3)
C52 C51 N6 C47 176.1(2)
P2 O8 P1 O9 179.70(18)
P2 O8 P1 O10 60.9(2)
P2 O8 P1 O11 -61.6(2)
P1 O8 P2 O5 -178.78(19)
P1 O8 P2 O6 60.7(2)
P1 O8 P2 O7 -60.7(2)

loop_
_platon_squeeze_void_nr
_platon_squeeze_void_average_x
_platon_squeeze_void_average_y
_platon_squeeze_void_average_z
_platon_squeeze_void_volume
_platon_squeeze_void_count_electrons
_platon_squeeze_void_content
1 0.500 0.000 1.000 125 41 ' '
2 0.000 0.500 0.500 125 41 ' '
